data_2234432
loop_
_publ_author_name
'Meyer-Wegner, Frank'
'Lerner, Hans-Wolfram'
'Sinke, Tanja'
'Bolte, Michael'

_publ_section_title
;
 <i>trans</i>-Dichloridobis(triphenylphosphane-\k<i>P</i>)palladium(II)
 benzene hemisolvate
;
_journal_coeditor_code TK5074
_journal_issue 4
_journal_name_full 'Acta Crystallographica Section E'
_journal_page_first m507
_journal_paper_doi 10.1107/S1600536812012494
_journal_volume 68
_journal_year 2012
_chemical_formula_iupac '[Pd Cl2 (C18 H15 P)2], 0.5C6 H6'
_chemical_formula_moiety 'C36 H30 Cl2 P2 Pd, 0.5(C6 H6)'
_chemical_formula_sum 'C39 H33 Cl2 P2 Pd'
_chemical_formula_weight 740.89
_chemical_name_systematic
;
<i>trans</i>-Dichloridobis(triphenylphosphane-\k<i>P</i>)palladium(II)
benzene hemisolvate
;
_space_group_IT_number 14
_symmetry_cell_setting monoclinic
_symmetry_space_group_name_Hall '-P 2yn'
_symmetry_space_group_name_H-M 'P 1 21/n 1'
_atom_sites_solution_hydrogens geom
_atom_sites_solution_primary direct
_atom_sites_solution_secondary difmap
_audit_creation_method SHELXL-97
_cell_angle_alpha 90.00
_cell_angle_beta 104.979(5)
_cell_angle_gamma 90.00
_cell_formula_units_Z 4
_cell_length_a 11.4530(7)
_cell_length_b 18.4493(8)
_cell_length_c 16.4696(10)
_cell_measurement_reflns_used 28523
_cell_measurement_temperature 173(2)
_cell_measurement_theta_max 26.08
_cell_measurement_theta_min 3.315
_cell_volume 3361.8(3)
_computing_cell_refinement 'X-AREA (Stoe & Cie, 2001)'
_computing_data_collection 'X-AREA (Stoe & Cie, 2001)'
_computing_data_reduction 'X-AREA (Stoe & Cie, 2001)'
_computing_molecular_graphics 'XP (Sheldrick, 2008)'
_computing_publication_material 'SHELXL97 (Sheldrick, 2008) and PLATON (Spek, 2009)'
_computing_structure_refinement 'SHELXL97 (Sheldrick, 2008)'
_computing_structure_solution 'SHELXS97 (Sheldrick, 2008)'
_diffrn_ambient_temperature 173(2)
_diffrn_measured_fraction_theta_full 0.998
_diffrn_measured_fraction_theta_max 0.992
_diffrn_measurement_device_type 'Stoe IPDS II two-circle'
_diffrn_measurement_method \w
_diffrn_radiation_monochromator 'Genix 3D multilayer optics'
_diffrn_radiation_source 'Genix 3D I\mS microfocus X-ray source'
_diffrn_radiation_type MoK\a
_diffrn_radiation_wavelength 0.71073
_diffrn_reflns_av_R_equivalents 0.0885
_diffrn_reflns_av_sigmaI/netI 0.0491
_diffrn_reflns_limit_h_max 13
_diffrn_reflns_limit_h_min -13
_diffrn_reflns_limit_k_max 22
_diffrn_reflns_limit_k_min -22
_diffrn_reflns_limit_l_max 19
_diffrn_reflns_limit_l_min -20
_diffrn_reflns_number 42186
_diffrn_reflns_theta_full 25.00
_diffrn_reflns_theta_max 25.66
_diffrn_reflns_theta_min 3.34
_diffrn_standards_number 0
_exptl_absorpt_coefficient_mu 0.833
_exptl_absorpt_correction_T_max 0.9363
_exptl_absorpt_correction_T_min 0.8124
_exptl_absorpt_correction_type multi-scan
_exptl_absorpt_process_details '(X-AREA; Stoe & Cie, 2001)'
_exptl_crystal_colour yellow
_exptl_crystal_density_diffrn 1.464
_exptl_crystal_density_method 'not measured'
_exptl_crystal_description rod
_exptl_crystal_F_000 1508
_exptl_crystal_size_max 0.26
_exptl_crystal_size_mid 0.08
_exptl_crystal_size_min 0.08
_refine_diff_density_max 0.448
_refine_diff_density_min -0.755
_refine_ls_extinction_method none
_refine_ls_goodness_of_fit_ref 1.032
_refine_ls_hydrogen_treatment constr
_refine_ls_matrix_type full
_refine_ls_number_parameters 397
_refine_ls_number_reflns 6302
_refine_ls_number_restraints 4
_refine_ls_restrained_S_all 1.034
_refine_ls_R_factor_all 0.0574
_refine_ls_R_factor_gt 0.0406
_refine_ls_shift/su_max 0.001
_refine_ls_shift/su_mean 0.000
_refine_ls_structure_factor_coef Fsqd
_refine_ls_weighting_details 'calc w=1/[\s^2^(Fo^2^)+(0.0537P)^2^] where P=(Fo^2^+2Fc^2^)/3'
_refine_ls_weighting_scheme calc
_refine_ls_wR_factor_gt 0.0898
_refine_ls_wR_factor_ref 0.0952
_reflns_number_gt 5104
_reflns_number_total 6302
_reflns_threshold_expression I>2\s(I)
_cod_data_source_file tk5074.cif
_cod_data_source_block I
_cod_original_sg_symbol_H-M 'P 21/n'
_cod_database_code 2234432
_cod_database_fobs_code 2234432

loop_
_symmetry_equiv_pos_as_xyz
'x, y, z'
'-x+1/2, y+1/2, -z+1/2'
'-x, -y, -z'
'x-1/2, -y-1/2, z-1/2'

loop_
_atom_site_type_symbol
_atom_site_label
_atom_site_fract_x
_atom_site_fract_y
_atom_site_fract_z
_atom_site_U_iso_or_equiv
_atom_site_adp_type
_atom_site_calc_flag
_atom_site_refinement_flags
_atom_site_occupancy
_atom_site_symmetry_multiplicity
Pd Pd1 0.45706(2) 0.831821(14) 0.206242(15) 0.01813(9) Uani d . 1 1
Cl Cl1 0.42899(9) 0.70941(5) 0.19156(6) 0.0353(2) Uani d . 1 1
Cl Cl2 0.48343(8) 0.95572(5) 0.21552(6) 0.0292(2) Uani d . 1 1
P P1 0.25111(7) 0.83867(5) 0.20060(5) 0.01825(18) Uani d . 1 1
P P2 0.65875(7) 0.81933(5) 0.20311(5) 0.01921(18) Uani d . 1 1
C C11 0.1927(3) 0.75972(18) 0.2434(2) 0.0210(7) Uani d . 1 1
C C12 0.2494(3) 0.7383(2) 0.3252(2) 0.0255(7) Uani d . 1 1
H H12 0.3193 0.7632 0.3561 0.031 Uiso calc R 1 1
C C13 0.2041(4) 0.6805(2) 0.3619(2) 0.0320(9) Uani d . 1 1
H H13 0.2417 0.6669 0.4182 0.038 Uiso calc R 1 1
C C14 0.1042(4) 0.6429(2) 0.3163(3) 0.0363(9) Uani d . 1 1
H H14 0.0729 0.6035 0.3413 0.044 Uiso calc R 1 1
C C15 0.0500(4) 0.6625(2) 0.2346(3) 0.0339(8) Uani d . 1 1
H H15 -0.0171 0.6357 0.2027 0.041 Uiso calc R 1 1
C C16 0.0930(3) 0.7213(2) 0.1988(2) 0.0284(8) Uani d . 1 1
H H16 0.0536 0.7353 0.1430 0.034 Uiso calc R 1 1
C C21 0.1665(3) 0.84101(19) 0.0905(2) 0.0221(7) Uani d . 1 1
C C22 0.2071(4) 0.8002(2) 0.0328(2) 0.0307(8) Uani d . 1 1
H H22 0.2799 0.7733 0.0505 0.037 Uiso calc R 1 1
C C23 0.1417(4) 0.7986(2) -0.0508(2) 0.0387(10) Uani d . 1 1
H H23 0.1690 0.7695 -0.0898 0.046 Uiso calc R 1 1
C C24 0.0377(4) 0.8389(2) -0.0778(2) 0.0363(9) Uani d . 1 1
H H24 -0.0066 0.8378 -0.1351 0.044 Uiso calc R 1 1
C C25 -0.0017(4) 0.8810(3) -0.0206(2) 0.0375(10) Uani d . 1 1
H H25 -0.0724 0.9098 -0.0392 0.045 Uiso calc R 1 1
C C26 0.0608(3) 0.8817(2) 0.0633(2) 0.0288(8) Uani d . 1 1
H H26 0.0319 0.9097 0.1024 0.035 Uiso calc R 1 1
C C31 0.1919(3) 0.91423(19) 0.2491(2) 0.0208(7) Uani d . 1 1
C C32 0.1352(3) 0.9029(2) 0.3138(2) 0.0276(8) Uani d . 1 1
H H32 0.1272 0.8553 0.3335 0.033 Uiso calc R 1 1
C C33 0.0908(4) 0.9614(2) 0.3490(3) 0.0348(9) Uani d . 1 1
H H33 0.0523 0.9535 0.3929 0.042 Uiso calc R 1 1
C C34 0.1013(4) 1.0303(2) 0.3217(2) 0.0330(9) Uani d . 1 1
H H34 0.0702 1.0699 0.3464 0.040 Uiso calc R 1 1
C C35 0.1580(3) 1.0425(2) 0.2574(2) 0.0282(8) Uani d . 1 1
H H35 0.1657 1.0905 0.2385 0.034 Uiso calc R 1 1
C C36 0.2029(3) 0.98475(19) 0.2212(2) 0.0231(7) Uani d . 1 1
H H36 0.2413 0.9931 0.1773 0.028 Uiso calc R 1 1
C C41 0.7013(3) 0.73483(19) 0.1600(2) 0.0246(7) Uani d . 1 1
C C42 0.6964(4) 0.6693(2) 0.2010(3) 0.0361(9) Uani d . 1 1
H H42 0.6730 0.6691 0.2523 0.043 Uiso calc R 1 1
C C43 0.7250(4) 0.6044(2) 0.1681(3) 0.0427(10) Uani d . 1 1
H H43 0.7216 0.5602 0.1970 0.051 Uiso calc R 1 1
C C44 0.7585(4) 0.6041(2) 0.0931(3) 0.0424(11) Uani d . 1 1
H H44 0.7772 0.5598 0.0699 0.051 Uiso calc R 1 1
C C45 0.7642(4) 0.6682(3) 0.0528(3) 0.0424(10) Uani d . 1 1
H H45 0.7871 0.6681 0.0014 0.051 Uiso calc R 1 1
C C46 0.7371(4) 0.7336(2) 0.0858(2) 0.0312(8) Uani d . 1 1
H H46 0.7432 0.7776 0.0574 0.037 Uiso calc R 1 1
C C51 0.7630(3) 0.82704(19) 0.3072(2) 0.0218(7) Uani d . 1 1
C C52 0.8674(3) 0.7857(2) 0.3317(2) 0.0285(8) Uani d . 1 1
H H52 0.8875 0.7529 0.2930 0.034 Uiso calc R 1 1
C C53 0.9426(3) 0.7919(2) 0.4122(2) 0.0327(9) Uani d . 1 1
H H53 1.0135 0.7630 0.4284 0.039 Uiso calc R 1 1
C C54 0.9154(3) 0.8397(2) 0.4689(2) 0.0329(9) Uani d . 1 1
H H54 0.9670 0.8437 0.5241 0.039 Uiso calc R 1 1
C C55 0.8125(4) 0.8818(2) 0.4449(2) 0.0349(9) Uani d . 1 1
H H55 0.7940 0.9152 0.4837 0.042 Uiso calc R 1 1
C C56 0.7358(3) 0.8758(2) 0.3645(2) 0.0291(8) Uani d . 1 1
H H56 0.6650 0.9048 0.3486 0.035 Uiso calc R 1 1
C C61 0.7014(3) 0.89120(18) 0.1407(2) 0.0211(7) Uani d . 1 1
C C62 0.8040(3) 0.9323(2) 0.1700(2) 0.0288(8) Uani d . 1 1
H H62 0.8577 0.9215 0.2230 0.035 Uiso calc R 1 1
C C63 0.8293(4) 0.9893(2) 0.1227(3) 0.0367(9) Uani d . 1 1
H H63 0.9004 1.0173 0.1433 0.044 Uiso calc R 1 1
C C64 0.7520(4) 1.0056(2) 0.0460(3) 0.0375(9) Uani d . 1 1
H H64 0.7696 1.0449 0.0138 0.045 Uiso calc R 1 1
C C65 0.6488(4) 0.9648(2) 0.0157(2) 0.0318(8) Uani d . 1 1
H H65 0.5958 0.9759 -0.0374 0.038 Uiso calc R 1 1
C C66 0.6223(3) 0.9076(2) 0.0625(2) 0.0261(7) Uani d . 1 1
H H66 0.5511 0.8797 0.0418 0.031 Uiso calc R 1 1
C C1 0.4356(5) 1.0112(4) 0.4195(3) 0.0687(19) Uani d D 1 1
H H1 0.3902 1.0194 0.3633 0.082 Uiso calc R 1 1
C C2 0.4811(6) 0.9443(4) 0.4426(4) 0.077(2) Uani d D 1 1
H H2 0.4682 0.9059 0.4028 0.093 Uiso calc R 1 1
C C3 0.5455(6) 0.9327(4) 0.5236(4) 0.080(2) Uani d D 1 1
H H3 0.5774 0.8859 0.5407 0.096 Uiso calc R 1 1

loop_
_atom_site_aniso_label
_atom_site_aniso_U_11
_atom_site_aniso_U_22
_atom_site_aniso_U_33
_atom_site_aniso_U_12
_atom_site_aniso_U_13
_atom_site_aniso_U_23
Pd1 0.01820(13) 0.01790(14) 0.01891(13) 0.00024(10) 0.00593(9) 0.00096(10)
Cl1 0.0365(5) 0.0263(5) 0.0458(6) -0.0019(4) 0.0154(4) -0.0002(4)
Cl2 0.0279(4) 0.0214(4) 0.0400(5) 0.0020(3) 0.0116(4) -0.0015(4)
P1 0.0186(4) 0.0204(4) 0.0166(4) -0.0005(3) 0.0061(3) -0.0001(3)
P2 0.0191(4) 0.0201(4) 0.0190(4) 0.0008(3) 0.0060(3) 0.0011(3)
C11 0.0201(16) 0.0188(17) 0.0254(17) 0.0008(13) 0.0082(13) -0.0007(13)
C12 0.0251(18) 0.0266(19) 0.0256(18) 0.0041(14) 0.0079(14) -0.0004(14)
C13 0.043(2) 0.027(2) 0.0301(19) 0.0080(16) 0.0168(17) 0.0063(15)
C14 0.043(2) 0.024(2) 0.050(2) -0.0011(17) 0.028(2) 0.0041(17)
C15 0.0290(19) 0.030(2) 0.045(2) -0.0075(16) 0.0129(16) -0.0047(18)
C16 0.0248(18) 0.031(2) 0.0299(19) -0.0036(15) 0.0084(15) -0.0018(15)
C21 0.0277(18) 0.0216(18) 0.0184(16) -0.0039(14) 0.0087(13) 0.0007(13)
C22 0.035(2) 0.035(2) 0.0235(18) 0.0072(16) 0.0096(15) -0.0008(16)
C23 0.053(3) 0.041(2) 0.0216(18) 0.001(2) 0.0084(17) -0.0061(17)
C24 0.043(2) 0.041(2) 0.0197(17) -0.0112(19) -0.0011(16) -0.0035(16)
C25 0.027(2) 0.048(3) 0.031(2) -0.0006(17) -0.0037(16) 0.0011(18)
C26 0.0220(17) 0.041(2) 0.0227(17) 0.0002(15) 0.0040(14) -0.0057(15)
C31 0.0177(16) 0.0265(18) 0.0176(15) 0.0009(13) 0.0034(12) -0.0051(13)
C32 0.0304(19) 0.029(2) 0.0265(18) 0.0022(15) 0.0134(15) 0.0000(15)
C33 0.039(2) 0.038(2) 0.034(2) 0.0046(17) 0.0219(17) -0.0028(17)
C34 0.033(2) 0.039(2) 0.0275(19) 0.0101(17) 0.0094(16) -0.0057(16)
C35 0.0285(18) 0.027(2) 0.0283(18) 0.0056(15) 0.0057(15) 0.0017(15)
C36 0.0189(16) 0.0287(19) 0.0216(16) 0.0020(13) 0.0052(13) 0.0003(14)
C41 0.0194(17) 0.0253(19) 0.0270(18) 0.0019(13) 0.0018(14) -0.0003(14)
C42 0.037(2) 0.032(2) 0.043(2) 0.0045(17) 0.0184(18) 0.0009(18)
C43 0.039(2) 0.029(2) 0.060(3) 0.0024(17) 0.014(2) 0.002(2)
C44 0.034(2) 0.037(2) 0.052(3) 0.0040(18) 0.0030(19) -0.015(2)
C45 0.045(2) 0.048(3) 0.035(2) 0.012(2) 0.0112(18) -0.006(2)
C46 0.035(2) 0.034(2) 0.0255(19) 0.0057(16) 0.0103(16) -0.0032(15)
C51 0.0206(16) 0.0272(18) 0.0189(15) -0.0007(14) 0.0077(12) 0.0061(14)
C52 0.0262(18) 0.037(2) 0.0238(17) 0.0055(15) 0.0090(14) 0.0043(15)
C53 0.0216(18) 0.046(2) 0.0304(19) 0.0048(16) 0.0055(15) 0.0069(18)
C54 0.0286(19) 0.049(3) 0.0196(17) -0.0083(17) 0.0039(14) 0.0028(17)
C55 0.037(2) 0.042(2) 0.0264(19) 0.0038(18) 0.0099(16) -0.0045(17)
C56 0.0265(18) 0.029(2) 0.0285(18) 0.0058(15) 0.0019(15) 0.0000(15)
C61 0.0208(16) 0.0213(17) 0.0238(16) 0.0032(13) 0.0108(13) -0.0002(13)
C62 0.0252(18) 0.032(2) 0.0302(19) -0.0013(15) 0.0090(15) 0.0051(16)
C63 0.030(2) 0.034(2) 0.048(2) -0.0062(16) 0.0120(17) 0.0080(18)
C64 0.046(2) 0.032(2) 0.042(2) 0.0038(18) 0.0244(19) 0.0128(18)
C65 0.040(2) 0.031(2) 0.0256(18) 0.0090(17) 0.0109(16) 0.0078(15)
C66 0.0294(19) 0.0261(19) 0.0233(17) 0.0034(14) 0.0075(14) 0.0012(14)
C1 0.037(3) 0.137(6) 0.029(2) -0.005(3) 0.0023(19) 0.000(3)
C2 0.069(4) 0.113(6) 0.062(4) -0.034(4) 0.039(3) -0.031(4)
C3 0.069(4) 0.092(5) 0.096(5) 0.016(4) 0.053(4) 0.028(4)

loop_
_atom_type_symbol
_atom_type_description
_atom_type_scat_dispersion_real
_atom_type_scat_dispersion_imag
_atom_type_scat_source
C C 0.0033 0.0016 'International Tables Vol C Tables 4.2.6.8 and 6.1.1.4'
H H 0.0000 0.0000 'International Tables Vol C Tables 4.2.6.8 and 6.1.1.4'
Cl Cl 0.1484 0.1585 'International Tables Vol C Tables 4.2.6.8 and 6.1.1.4'
P P 0.1023 0.0942 'International Tables Vol C Tables 4.2.6.8 and 6.1.1.4'
Pd Pd -0.9988 1.0072 'International Tables Vol C Tables 4.2.6.8 and 6.1.1.4'

loop_
_geom_angle_atom_site_label_1
_geom_angle_atom_site_label_2
_geom_angle_atom_site_label_3
_geom_angle_site_symmetry_1
_geom_angle
Cl1 Pd1 Cl2 . 177.80(4)
Cl1 Pd1 P2 . 90.75(3)
Cl2 Pd1 P2 . 89.20(3)
Cl1 Pd1 P1 . 86.35(3)
Cl2 Pd1 P1 . 93.58(3)
P2 Pd1 P1 . 175.72(3)
C11 P1 C31 . 103.13(16)
C11 P1 C21 . 104.49(16)
C31 P1 C21 . 104.77(16)
C11 P1 Pd1 . 114.15(11)
C31 P1 Pd1 . 120.63(11)
C21 P1 Pd1 . 108.21(11)
C61 P2 C51 . 105.54(16)
C61 P2 C41 . 105.34(16)
C51 P2 C41 . 104.81(16)
C61 P2 Pd1 . 110.59(11)
C51 P2 Pd1 . 112.49(11)
C41 P2 Pd1 . 117.17(12)
C16 C11 C12 . 118.8(3)
C16 C11 P1 . 122.7(3)
C12 C11 P1 . 118.4(3)
C13 C12 C11 . 120.4(3)
C13 C12 H12 . 119.8
C11 C12 H12 . 119.8
C14 C13 C12 . 119.9(4)
C14 C13 H13 . 120.0
C12 C13 H13 . 120.0
C15 C14 C13 . 119.9(4)
C15 C14 H14 . 120.0
C13 C14 H14 . 120.0
C14 C15 C16 . 120.2(4)
C14 C15 H15 . 119.9
C16 C15 H15 . 119.9
C11 C16 C15 . 120.8(4)
C11 C16 H16 . 119.6
C15 C16 H16 . 119.6
C22 C21 C26 . 119.3(3)
C22 C21 P1 . 118.9(3)
C26 C21 P1 . 121.8(3)
C21 C22 C23 . 120.2(4)
C21 C22 H22 . 119.9
C23 C22 H22 . 119.9
C24 C23 C22 . 120.6(4)
C24 C23 H23 . 119.7
C22 C23 H23 . 119.7
C23 C24 C25 . 119.4(3)
C23 C24 H24 . 120.3
C25 C24 H24 . 120.3
C24 C25 C26 . 120.6(4)
C24 C25 H25 . 119.7
C26 C25 H25 . 119.7
C25 C26 C21 . 119.9(4)
C25 C26 H26 . 120.0
C21 C26 H26 . 120.0
C36 C31 C32 . 119.2(3)
C36 C31 P1 . 119.5(3)
C32 C31 P1 . 121.2(3)
C33 C32 C31 . 119.8(4)
C33 C32 H32 . 120.1
C31 C32 H32 . 120.1
C34 C33 C32 . 121.0(4)
C34 C33 H33 . 119.5
C32 C33 H33 . 119.5
C33 C34 C35 . 119.9(4)
C33 C34 H34 . 120.0
C35 C34 H34 . 120.0
C36 C35 C34 . 120.1(4)
C36 C35 H35 . 120.0
C34 C35 H35 . 120.0
C35 C36 C31 . 120.0(3)
C35 C36 H36 . 120.0
C31 C36 H36 . 120.0
C46 C41 C42 . 118.1(4)
C46 C41 P2 . 121.7(3)
C42 C41 P2 . 120.2(3)
C43 C42 C41 . 121.1(4)
C43 C42 H42 . 119.5
C41 C42 H42 . 119.5
C44 C43 C42 . 120.0(4)
C44 C43 H43 . 120.0
C42 C43 H43 . 120.0
C45 C44 C43 . 119.3(4)
C45 C44 H44 . 120.4
C43 C44 H44 . 120.4
C44 C45 C46 . 121.2(4)
C44 C45 H45 . 119.4
C46 C45 H45 . 119.4
C41 C46 C45 . 120.4(4)
C41 C46 H46 . 119.8
C45 C46 H46 . 119.8
C52 C51 C56 . 118.9(3)
C52 C51 P2 . 122.4(3)
C56 C51 P2 . 118.6(3)
C53 C52 C51 . 120.6(4)
C53 C52 H52 . 119.7
C51 C52 H52 . 119.7
C54 C53 C52 . 120.5(4)
C54 C53 H53 . 119.8
C52 C53 H53 . 119.8
C53 C54 C55 . 119.5(3)
C53 C54 H54 . 120.3
C55 C54 H54 . 120.3
C54 C55 C56 . 120.7(4)
C54 C55 H55 . 119.7
C56 C55 H55 . 119.7
C55 C56 C51 . 119.9(3)
C55 C56 H56 . 120.1
C51 C56 H56 . 120.1
C62 C61 C66 . 119.5(3)
C62 C61 P2 . 122.2(3)
C66 C61 P2 . 118.2(3)
C61 C62 C63 . 120.4(4)
C61 C62 H62 . 119.8
C63 C62 H62 . 119.8
C64 C63 C62 . 120.3(4)
C64 C63 H63 . 119.8
C62 C63 H63 . 119.8
C63 C64 C65 . 120.0(4)
C63 C64 H64 . 120.0
C65 C64 H64 . 120.0
C64 C65 C66 . 120.3(4)
C64 C65 H65 . 119.9
C66 C65 H65 . 119.9
C65 C66 C61 . 119.5(3)
C65 C66 H66 . 120.2
C61 C66 H66 . 120.2
C3 C1 C2 3_676 120.9(5)
C3 C1 H1 3_676 119.6
C2 C1 H1 . 119.6
C1 C2 C3 . 119.3(6)
C1 C2 H2 . 120.4
C3 C2 H2 . 120.4
C1 C3 C2 3_676 119.9(6)
C1 C3 H3 3_676 120.1
C2 C3 H3 . 120.1

loop_
_geom_bond_atom_site_label_1
_geom_bond_atom_site_label_2
_geom_bond_site_symmetry_2
_geom_bond_distance
Pd1 Cl1 . 2.2851(10)
Pd1 Cl2 . 2.3056(9)
Pd1 P2 . 2.3351(9)
Pd1 P1 . 2.3399(9)
P1 C11 . 1.819(3)
P1 C31 . 1.822(3)
P1 C21 . 1.822(3)
P2 C61 . 1.820(4)
P2 C51 . 1.824(3)
P2 C41 . 1.830(4)
C11 C16 . 1.383(5)
C11 C12 . 1.394(5)
C12 C13 . 1.389(5)
C12 H12 . 0.9500
C13 C14 . 1.383(6)
C13 H13 . 0.9500
C14 C15 . 1.377(6)
C14 H14 . 0.9500
C15 C16 . 1.383(6)
C15 H15 . 0.9500
C16 H16 . 0.9500
C21 C22 . 1.383(5)
C21 C26 . 1.395(5)
C22 C23 . 1.388(5)
C22 H22 . 0.9500
C23 C24 . 1.376(6)
C23 H23 . 0.9500
C24 C25 . 1.383(6)
C24 H24 . 0.9500
C25 C26 . 1.383(5)
C25 H25 . 0.9500
C26 H26 . 0.9500
C31 C36 . 1.396(5)
C31 C32 . 1.400(5)
C32 C33 . 1.382(5)
C32 H32 . 0.9500
C33 C34 . 1.364(6)
C33 H33 . 0.9500
C34 C35 . 1.396(6)
C34 H34 . 0.9500
C35 C36 . 1.383(5)
C35 H35 . 0.9500
C36 H36 . 0.9500
C41 C46 . 1.386(5)
C41 C42 . 1.392(6)
C42 C43 . 1.388(6)
C42 H42 . 0.9500
C43 C44 . 1.384(7)
C43 H43 . 0.9500
C44 C45 . 1.366(7)
C44 H44 . 0.9500
C45 C46 . 1.391(6)
C45 H45 . 0.9500
C46 H46 . 0.9500
C51 C52 . 1.387(5)
C51 C56 . 1.396(5)
C52 C53 . 1.386(5)
C52 H52 . 0.9500
C53 C54 . 1.378(6)
C53 H53 . 0.9500
C54 C55 . 1.381(6)
C54 H54 . 0.9500
C55 C56 . 1.392(5)
C55 H55 . 0.9500
C56 H56 . 0.9500
C61 C62 . 1.377(5)
C61 C66 . 1.402(5)
C62 C63 . 1.383(5)
C62 H62 . 0.9500
C63 C64 . 1.375(6)
C63 H63 . 0.9500
C64 C65 . 1.381(6)
C64 H64 . 0.9500
C65 C66 . 1.385(5)
C65 H65 . 0.9500
C66 H66 . 0.9500
C1 C3 3_676 1.376(6)
C1 C2 . 1.355(7)
C1 H1 . 0.9500
C2 C3 . 1.365(7)
C2 H2 . 0.9500
C3 C1 3_676 1.376(6)
C3 H3 . 0.9500

loop_
_geom_torsion_atom_site_label_1
_geom_torsion_atom_site_label_2
_geom_torsion_atom_site_label_3
_geom_torsion_atom_site_label_4
_geom_torsion_site_symmetry_1
_geom_torsion_site_symmetry_4
_geom_torsion
Cl1 Pd1 P1 C11 . . 31.06(13)
Cl2 Pd1 P1 C11 . . -151.14(12)
Cl1 Pd1 P1 C31 . . 154.76(13)
Cl2 Pd1 P1 C31 . . -27.44(13)
Cl1 Pd1 P1 C21 . . -84.79(12)
Cl2 Pd1 P1 C21 . . 93.00(12)
Cl1 Pd1 P2 C61 . . 139.03(12)
Cl2 Pd1 P2 C61 . . -38.77(12)
Cl1 Pd1 P2 C51 . . -103.24(13)
Cl2 Pd1 P2 C51 . . 78.96(13)
Cl1 Pd1 P2 C41 . . 18.33(13)
Cl2 Pd1 P2 C41 . . -159.48(13)
C31 P1 C11 C16 . . 100.7(3)
C21 P1 C11 C16 . . -8.6(3)
Pd1 P1 C11 C16 . . -126.6(3)
C31 P1 C11 C12 . . -77.8(3)
C21 P1 C11 C12 . . 172.9(3)
Pd1 P1 C11 C12 . . 54.9(3)
C16 C11 C12 C13 . . -1.8(5)
P1 C11 C12 C13 . . 176.7(3)
C11 C12 C13 C14 . . 1.7(6)
C12 C13 C14 C15 . . 0.2(6)
C13 C14 C15 C16 . . -2.0(6)
C12 C11 C16 C15 . . 0.0(5)
P1 C11 C16 C15 . . -178.5(3)
C14 C15 C16 C11 . . 1.9(6)
C11 P1 C21 C22 . . -85.4(3)
C31 P1 C21 C22 . . 166.5(3)
Pd1 P1 C21 C22 . . 36.6(3)
C11 P1 C21 C26 . . 93.3(3)
C31 P1 C21 C26 . . -14.8(3)
Pd1 P1 C21 C26 . . -144.7(3)
C26 C21 C22 C23 . . -1.4(6)
P1 C21 C22 C23 . . 177.3(3)
C21 C22 C23 C24 . . 1.7(7)
C22 C23 C24 C25 . . -0.2(7)
C23 C24 C25 C26 . . -1.5(7)
C24 C25 C26 C21 . . 1.7(6)
C22 C21 C26 C25 . . -0.3(6)
P1 C21 C26 C25 . . -179.0(3)
C11 P1 C31 C36 . . -170.3(3)
C21 P1 C31 C36 . . -61.2(3)
Pd1 P1 C31 C36 . . 60.9(3)
C11 P1 C31 C32 . . 9.6(3)
C21 P1 C31 C32 . . 118.7(3)
Pd1 P1 C31 C32 . . -119.2(3)
C36 C31 C32 C33 . . 0.1(5)
P1 C31 C32 C33 . . -179.7(3)
C31 C32 C33 C34 . . 0.0(6)
C32 C33 C34 C35 . . -0.2(6)
C33 C34 C35 C36 . . 0.3(6)
C34 C35 C36 C31 . . -0.2(5)
C32 C31 C36 C35 . . 0.0(5)
P1 C31 C36 C35 . . 179.8(3)
C61 P2 C41 C46 . . -10.0(3)
C51 P2 C41 C46 . . -121.1(3)
Pd1 P2 C41 C46 . . 113.4(3)
C61 P2 C41 C42 . . 171.1(3)
C51 P2 C41 C42 . . 60.0(3)
Pd1 P2 C41 C42 . . -65.5(3)
C46 C41 C42 C43 . . -0.8(6)
P2 C41 C42 C43 . . 178.2(3)
C41 C42 C43 C44 . . -0.4(7)
C42 C43 C44 C45 . . 0.7(7)
C43 C44 C45 C46 . . 0.0(7)
C42 C41 C46 C45 . . 1.6(6)
P2 C41 C46 C45 . . -177.4(3)
C44 C45 C46 C41 . . -1.2(6)
C61 P2 C51 C52 . . -96.0(3)
C41 P2 C51 C52 . . 15.0(3)
Pd1 P2 C51 C52 . . 143.4(3)
C61 P2 C51 C56 . . 84.8(3)
C41 P2 C51 C56 . . -164.3(3)
Pd1 P2 C51 C56 . . -35.9(3)
C56 C51 C52 C53 . . 0.9(6)
P2 C51 C52 C53 . . -178.3(3)
C51 C52 C53 C54 . . -0.6(6)
C52 C53 C54 C55 . . -0.3(6)
C53 C54 C55 C56 . . 0.7(6)
C54 C55 C56 C51 . . -0.3(6)
C52 C51 C56 C55 . . -0.5(6)
P2 C51 C56 C55 . . 178.8(3)
C51 P2 C61 C62 . . 8.2(3)
C41 P2 C61 C62 . . -102.4(3)
Pd1 P2 C61 C62 . . 130.1(3)
C51 P2 C61 C66 . . -167.8(3)
C41 P2 C61 C66 . . 81.6(3)
Pd1 P2 C61 C66 . . -45.9(3)
C66 C61 C62 C63 . . -0.2(6)
P2 C61 C62 C63 . . -176.1(3)
C61 C62 C63 C64 . . 0.2(6)
C62 C63 C64 C65 . . -0.3(6)
C63 C64 C65 C66 . . 0.3(6)
C64 C65 C66 C61 . . -0.3(6)
C62 C61 C66 C65 . . 0.2(5)
P2 C61 C66 C65 . . 176.3(3)
C3 C1 C2 C3 3_676 . 0.5(10)
C1 C2 C3 C1 . 3_676 -0.5(10)
